data_2102471
loop_
_publ_author_name
'Marsh, Richard E.'

_publ_section_title
;
 Space group <i>Cc</i>: an update
;
_journal_issue 2
_journal_name_full 'Acta Crystallographica Section B'
_journal_page_first 252
_journal_page_last 253
_journal_paper_doi 10.1107/S0108768104003878
_journal_volume 60
_journal_year 2004
_chemical_formula_moiety 'C16 H41 N5 Cl2 Si4'
_chemical_formula_sum 'C16 H41 Cl2 N5 Si4'
_space_group_crystal_system orthorhombic
_space_group_IT_number 43
_symmetry_space_group_name_H-M 'F d d 2'
_audit_creation_method CRYM
_cell_angle_alpha 90
_cell_angle_beta 90
_cell_angle_gamma 90
_cell_formula_units_Z 8
_cell_length_a 20.4620
_cell_length_b 20.5170
_cell_length_c 12.8670
_cell_volume 5401.809
_cod_data_source_file bk0142.cif
_cod_data_source_block ZUPMUS
_cod_depositor_comments
;
 Adding the _cell_formula_units_Z data item.

 Antanas Vaitkus,
 2017-08-05

  Added moiety chemical formula from Marsh (2004) paper.
  The summary chemical formula is calculated from moiety formula using
  AdHocParser
  (svn://www.crystallography.net/cod-tools/trunk/Formulae/AdHocParser.yp,
  revision 1441.)

  Andrius Merkys
  2013-11-11
;
_cod_original_sg_symbol_H-M Fdd2
_cod_database_code 2102471

loop_
_atom_site_label
_atom_site_type_symbol
_atom_site_fract_x
_atom_site_fract_y
_atom_site_fract_z
Si1 Si 0.15076 0.19330 0.13486
Si3 Si 0.21668 0.31329 0.03166
Cl1 Cl 0.07425 0.16491 0.03983
N1 N 0.16495 0.27512 0.11873
H1 H 0.14290 0.30112 0.16033
N2 N 0.21890 0.15092 0.09732
H2 H 0.22120 0.10913 0.11213
C1 C 0.17345 0.37402 -0.05452
C2 C 0.11490 0.34055 -0.10645
N5 N 0.25000 0.25000 -0.03810
H5 H 0.25000 0.25000 -0.10650
H6 H 0.08745 0.32032 -0.05317
H7 H 0.13060 0.30705 -0.15455
H8 H 0.08930 0.37295 -0.14480
C3 C 0.14875 0.43198 0.01063
H9 H 0.11955 0.41603 0.06538
H10 H 0.12490 0.46235 -0.03435
H11 H 0.18600 0.45447 0.04217
C4 C 0.22035 0.39908 -0.13768
H12 H 0.25750 0.42072 -0.10428
H13 H 0.19750 0.43018 -0.18262
H14 H 0.23610 0.36235 -0.17950
C9 C 0.12290 0.17435 0.27115
C10 C 0.17435 0.19707 0.34692
H24 H 0.21590 0.17542 0.33132
H25 H 0.16075 0.18618 0.41783
H26 H 0.17985 0.24435 0.34070
C11 C 0.11320 0.09995 0.28475
H27 H 0.07825 0.08502 0.23873
H28 H 0.10145 0.09048 0.35682
H29 H 0.15380 0.07728 0.26717
C12 C 0.05815 0.20973 0.29463
H30 H 0.02425 0.19420 0.24685
H31 H 0.06410 0.25675 0.28555
H32 H 0.04490 0.20063 0.36637
